data_4347574
loop_
_publ_author_name
'Harriman, Katie L. M.'
'K\"uhne, Irina A'
'Leitch, Alicea A.'
'Korobkov, Ilia'
'Cl\'erac, Rodolphe'
'Murugesu, Muralee'
'Brusso, Jaclyn L.'

_publ_section_title
;
 Halide Influence on Molecular and Supramolecular Arrangements of Iron
 Complexes with a 3,5-Bis(2-Pyridyl)-1,2,4,6-Thiatriazine Ligand.
;
_journal_issue 11
_journal_name_full 'Inorganic chemistry'
_journal_page_first 5375
_journal_page_last 5383
_journal_paper_doi 10.1021/acs.inorgchem.6b00357
_journal_volume 55
_journal_year 2016
_chemical_formula_sum 'C12 H8 F2 Fe N5 O S'
_chemical_formula_weight 364.14
_space_group_crystal_system monoclinic
_space_group_IT_number 14
_space_group_name_Hall '-P 2ybc'
_space_group_name_H-M_alt 'P 1 21/c 1'
_atom_sites_solution_hydrogens geom
_audit_creation_method SHELXL-2013
_cell_angle_alpha 90
_cell_angle_beta 104.868(5)
_cell_angle_gamma 90
_cell_formula_units_Z 4
_cell_length_a 13.8328(13)
_cell_length_b 13.7235(14)
_cell_length_c 7.5214(7)
_cell_measurement_reflns_used 5258
_cell_measurement_temperature 200(2)
_cell_measurement_theta_max 25.70
_cell_measurement_theta_min 2.97
_cell_volume 1380.0(2)
_computing_cell_refinement 'APEX II, Bruker (2009)'
_computing_data_collection 'APEX II, Bruker (2009)'
_computing_data_reduction 'XPREP, Bruker (2009)'
_computing_molecular_graphics 'SHELXTL, Bruker (2004)'
_computing_publication_material 'SHELXTL, Bruker (2004)'
_computing_structure_refinement 'SHELXL-2013 (Sheldrick, 2013)'
_computing_structure_solution 'SHELXS-03 (Sheldrick, 2003)'
_diffrn_ambient_temperature 200(2)
_diffrn_measured_fraction_theta_full 0.994
_diffrn_measured_fraction_theta_max 1.005
_diffrn_measurement_device_type 'Bruker APEX-II CCD'
_diffrn_measurement_method '\f and \w scans'
_diffrn_radiation_type MoK\a
_diffrn_radiation_wavelength 0.71073
_diffrn_reflns_av_R_equivalents 0.0790
_diffrn_reflns_av_unetI/netI 0.0926
_diffrn_reflns_Laue_measured_fraction_full 0.994
_diffrn_reflns_Laue_measured_fraction_max 1.005
_diffrn_reflns_limit_h_max 16
_diffrn_reflns_limit_h_min -17
_diffrn_reflns_limit_k_max 17
_diffrn_reflns_limit_k_min -16
_diffrn_reflns_limit_l_max 9
_diffrn_reflns_limit_l_min -9
_diffrn_reflns_number 16032
_diffrn_reflns_point_group_measured_fraction_full 0.994
_diffrn_reflns_point_group_measured_fraction_max 1.005
_diffrn_reflns_theta_full 25.242
_diffrn_reflns_theta_max 26.375
_diffrn_reflns_theta_min 1.484
_exptl_absorpt_coefficient_mu 1.275
_exptl_absorpt_correction_T_max 0.7454
_exptl_absorpt_correction_T_min 0.6028
_exptl_absorpt_correction_type multi-scan
_exptl_absorpt_process_details 'SADABS, Bruker (2003)'
_exptl_crystal_colour green
_exptl_crystal_density_diffrn 1.753
_exptl_crystal_density_meas ?
_exptl_crystal_description needle
_exptl_crystal_F_000 732
_exptl_crystal_size_max 0.120
_exptl_crystal_size_mid 0.030
_exptl_crystal_size_min 0.010
_refine_diff_density_max 2.641
_refine_diff_density_min -0.679
_refine_diff_density_rms 0.144
_refine_ls_extinction_method none
_refine_ls_goodness_of_fit_ref 1.088
_refine_ls_hydrogen_treatment constr
_refine_ls_matrix_type full
_refine_ls_number_parameters 200
_refine_ls_number_reflns 2704
_refine_ls_number_restraints 348
_refine_ls_restrained_S_all 1.031
_refine_ls_R_factor_all 0.1327
_refine_ls_R_factor_gt 0.0780
_refine_ls_shift/su_max 0.000
_refine_ls_shift/su_mean 0.000
_refine_ls_structure_factor_coef Fsqd
_refine_ls_weighting_details 'w=1/[\s^2^(Fo^2^)+(0.1210P)^2^+0.9095P] where P=(Fo^2^+2Fc^2^)/3'
_refine_ls_weighting_scheme calc
_refine_ls_wR_factor_gt 0.1877
_refine_ls_wR_factor_ref 0.2158
_reflns_Friedel_coverage 0.000
_reflns_number_gt 1703
_reflns_number_total 2704
_reflns_threshold_expression 'I > 2\s(I)'
_cod_data_source_file ic6b00357_si_002.cif
_cod_data_source_block mm380a
_cod_depositor_comments
;
The following automatic conversions were performed:

data item '_exptl_crystal_density_meas' value 'n/a' was changed to
'?' -- the value is perceived as not measured.

Automatic conversion script
Id: cif_fix_values 6909 2019-04-08 15:41:33Z antanas 
;
_cod_original_sg_symbol_H-M 'P 21/c'
_cod_database_code 4347574
_shelx_space_group_comment
; 
The symmetry employed for this shelxl refinement is uniquely defined 
by the following loop, which should always be used as a source of 
symmetry information in preference to the above space-group names. 
They are only intended as comments. 
;
_shelx_estimated_absorpt_t_min 0.862
_shelx_estimated_absorpt_t_max 0.987
_shelxl_version_number 2013-4

loop_
_space_group_symop_operation_xyz
'x, y, z'
'-x, y+1/2, -z+1/2'
'-x, -y, -z'
'x, -y-1/2, z-1/2'

loop_
_atom_site_label
_atom_site_type_symbol
_atom_site_fract_x
_atom_site_fract_y
_atom_site_fract_z
_atom_site_U_iso_or_equiv
_atom_site_adp_type
_atom_site_occupancy
_atom_site_site_symmetry_order
_atom_site_calc_flag
_atom_site_refinement_flags_posn
_atom_site_refinement_flags_adp
Fe1 Fe 0.33621(9) 0.74881(8) 0.01722(17) 0.0266(3) Uani 1 1 d . U
S2 S 0.22133(17) 0.41216(14) 0.1055(4) 0.0440(7) Uani 1 1 d . U
F1 F 0.3767(5) 0.8685(4) -0.0333(7) 0.0480(15) Uani 1 1 d . U
F2 F 0.3350(3) 0.7093(3) -0.2351(7) 0.0343(10) Uani 1 1 d . U
O1 O 0.1995(6) 0.4213(5) 0.2798(12) 0.065(2) Uani 1 1 d . U
N1 N 0.2889(5) 0.6097(4) 0.0526(10) 0.0275(14) Uani 1 1 d . U
N2 N 0.3414(5) 0.4484(5) 0.1385(11) 0.0430(19) Uani 1 1 d . U
N3 N 0.1534(5) 0.4993(5) -0.0301(13) 0.048(2) Uani 1 1 d . U
N4 N 0.4709(5) 0.6733(4) 0.1315(10) 0.0294(15) Uani 1 1 d . U
N5 N 0.1774(5) 0.7570(5) -0.0804(9) 0.0289(14) Uani 1 1 d . U
C1 C 0.3566(6) 0.5404(5) 0.1206(11) 0.0291(17) Uani 1 1 d . U
C2 C 0.1939(6) 0.5849(5) -0.0212(13) 0.0326(19) Uani 1 1 d . U
C3 C 0.4613(6) 0.5775(5) 0.1747(11) 0.0259(16) Uani 1 1 d . U
C4 C 0.5417(6) 0.5237(6) 0.2650(13) 0.0349(19) Uani 1 1 d . U
H4A H 0.5340 0.4564 0.2880 0.042 Uiso 1 1 calc R U
C5 C 0.6339(6) 0.5669(7) 0.3225(14) 0.043(2) Uani 1 1 d . U
H5A H 0.6899 0.5311 0.3910 0.051 Uiso 1 1 calc R U
C6 C 0.6436(7) 0.6630(7) 0.2791(14) 0.045(2) Uani 1 1 d . U
H6A H 0.7072 0.6937 0.3146 0.054 Uiso 1 1 calc R U
C7 C 0.5618(6) 0.7146(6) 0.1849(14) 0.0357(19) Uani 1 1 d . U
H7A H 0.5695 0.7812 0.1566 0.043 Uiso 1 1 calc R U
C8 C 0.1300(6) 0.6707(6) -0.1024(12) 0.0317(19) Uani 1 1 d . U
C9 C 0.0291(7) 0.6622(7) -0.1870(15) 0.047(2) Uani 1 1 d . U
H9A H -0.0029 0.6004 -0.2011 0.056 Uiso 1 1 calc R U
C10 C -0.0234(7) 0.7453(7) -0.2499(17) 0.050(3) Uani 1 1 d . U
H10A H -0.0930 0.7419 -0.3077 0.060 Uiso 1 1 calc R U
C11 C 0.0253(7) 0.8343(7) -0.2287(15) 0.047(3) Uani 1 1 d . U
H11A H -0.0103 0.8925 -0.2711 0.057 Uiso 1 1 calc R U
C12 C 0.1272(7) 0.8373(6) -0.1445(14) 0.040(2) Uani 1 1 d . U
H12A H 0.1614 0.8979 -0.1326 0.048 Uiso 1 1 calc R U

loop_
_atom_site_aniso_label
_atom_site_aniso_U_11
_atom_site_aniso_U_22
_atom_site_aniso_U_33
_atom_site_aniso_U_23
_atom_site_aniso_U_13
_atom_site_aniso_U_12
Fe1 0.0324(6) 0.0149(5) 0.0293(6) 0.0039(5) 0.0023(5) -0.0012(5)
S2 0.0399(12) 0.0139(10) 0.0699(16) 0.0059(10) -0.0012(12) -0.0077(9)
F1 0.082(4) 0.026(3) 0.035(3) -0.001(2) 0.012(3) -0.016(2)
F2 0.032(2) 0.034(2) 0.034(2) 0.014(2) 0.004(2) 0.001(2)
O1 0.049(4) 0.060(5) 0.078(4) 0.019(4) 0.003(3) -0.007(4)
N1 0.032(3) 0.017(3) 0.031(3) 0.001(3) 0.004(3) 0.002(2)
N2 0.037(3) 0.012(3) 0.072(5) 0.006(3) -0.002(3) 0.000(2)
N3 0.039(4) 0.018(3) 0.078(5) 0.007(3) 0.000(4) -0.005(3)
N4 0.031(3) 0.016(3) 0.041(4) -0.001(3) 0.007(3) -0.001(2)
N5 0.032(3) 0.021(3) 0.032(3) 0.002(2) 0.005(3) 0.002(2)
C1 0.035(3) 0.013(3) 0.036(4) 0.000(3) 0.003(3) 0.002(2)
C2 0.035(3) 0.016(3) 0.043(5) 0.001(3) 0.001(3) -0.004(2)
C3 0.030(3) 0.014(3) 0.032(4) -0.006(3) 0.005(3) 0.002(2)
C4 0.033(3) 0.018(4) 0.049(5) 0.003(3) 0.003(3) 0.001(3)
C5 0.031(4) 0.037(4) 0.057(5) 0.003(4) 0.003(4) 0.005(3)
C6 0.033(4) 0.034(4) 0.060(6) -0.001(4) -0.001(4) -0.002(3)
C7 0.037(3) 0.021(3) 0.048(5) -0.001(3) 0.008(3) -0.005(3)
C8 0.032(3) 0.018(3) 0.041(5) 0.000(3) 0.002(3) -0.001(2)
C9 0.034(4) 0.035(4) 0.062(6) 0.006(4) -0.006(4) -0.003(3)
C10 0.027(4) 0.039(4) 0.078(7) 0.014(4) 0.003(4) 0.004(3)
C11 0.038(4) 0.031(4) 0.066(7) 0.014(4) 0.001(4) 0.008(3)
C12 0.038(4) 0.021(4) 0.059(6) 0.008(3) 0.006(4) 0.005(3)

loop_
_atom_type_symbol
_atom_type_description
_atom_type_scat_dispersion_real
_atom_type_scat_dispersion_imag
_atom_type_scat_source
C C 0.0033 0.0016 'International Tables Vol C Tables 4.2.6.8 and 6.1.1.4'
H H 0.0000 0.0000 'International Tables Vol C Tables 4.2.6.8 and 6.1.1.4'
N N 0.0061 0.0033 'International Tables Vol C Tables 4.2.6.8 and 6.1.1.4'
O O 0.0106 0.0060 'International Tables Vol C Tables 4.2.6.8 and 6.1.1.4'
S S 0.1246 0.1234 'International Tables Vol C Tables 4.2.6.8 and 6.1.1.4'
F F 0.0171 0.0103 'International Tables Vol C Tables 4.2.6.8 and 6.1.1.4'
Fe Fe 0.3463 0.8444 'International Tables Vol C Tables 4.2.6.8 and 6.1.1.4'

loop_
_geom_angle_atom_site_label_1
_geom_angle_atom_site_label_2
_geom_angle_atom_site_label_3
_geom_angle
_geom_angle_site_symmetry_1
_geom_angle_site_symmetry_3
F1 Fe1 F2 90.7(2) . 4_576
F1 Fe1 F2 88.5(2) . .
F2 Fe1 F2 178.52(19) 4_576 .
F1 Fe1 N1 175.3(3) . .
F2 Fe1 N1 94.0(3) 4_576 .
F2 Fe1 N1 86.8(2) . .
F1 Fe1 N4 104.0(3) . .
F2 Fe1 N4 88.8(2) 4_576 .
F2 Fe1 N4 92.6(2) . .
N1 Fe1 N4 76.6(2) . .
F1 Fe1 N5 103.2(3) . .
F2 Fe1 N5 93.0(2) 4_576 .
F2 Fe1 N5 85.9(2) . .
N1 Fe1 N5 76.1(2) . .
N4 Fe1 N5 152.7(2) . .
O1 S2 N2 105.8(4) . .
O1 S2 N3 106.0(5) . .
N2 S2 N3 104.7(4) . .
Fe1 F2 Fe1 146.9(3) 4_575 .
C2 N1 C1 119.7(7) . .
C2 N1 Fe1 119.7(5) . .
C1 N1 Fe1 119.6(5) . .
C1 N2 S2 116.9(6) . .
C2 N3 S2 116.4(6) . .
C7 N4 C3 118.3(7) . .
C7 N4 Fe1 125.1(5) . .
C3 N4 Fe1 116.0(5) . .
C12 N5 C8 119.6(7) . .
C12 N5 Fe1 124.5(6) . .
C8 N5 Fe1 115.1(5) . .
N2 C1 N1 128.0(8) . .
N2 C1 C3 118.6(7) . .
N1 C1 C3 113.3(6) . .
N3 C2 N1 128.3(7) . .
N3 C2 C8 119.2(7) . .
N1 C2 C8 112.5(6) . .
C4 C3 N4 121.5(7) . .
C4 C3 C1 124.2(7) . .
N4 C3 C1 114.2(6) . .
C3 C4 C5 119.7(8) . .
C4 C5 C6 118.7(8) . .
C7 C6 C5 120.1(8) . .
N4 C7 C6 121.5(8) . .
N5 C8 C9 122.4(8) . .
N5 C8 C2 115.0(7) . .
C9 C8 C2 122.7(8) . .
C10 C9 C8 118.2(9) . .
C9 C10 C11 119.7(9) . .
C10 C11 C12 119.0(9) . .
N5 C12 C11 121.1(9) . .

loop_
_geom_bond_atom_site_label_1
_geom_bond_atom_site_label_2
_geom_bond_distance
_geom_bond_site_symmetry_2
Fe1 F1 1.807(5) .
Fe1 F2 1.954(5) 4_576
Fe1 F2 1.969(5) .
Fe1 N1 2.057(6) .
Fe1 N4 2.113(6) .
Fe1 N5 2.133(6) .
S2 O1 1.424(9) .
S2 N2 1.690(8) .
S2 N3 1.692(7) .
F2 Fe1 1.954(5) 4_575
N1 C2 1.334(10) .
N1 C1 1.341(10) .
N2 C1 1.292(10) .
N3 C2 1.296(10) .
N4 C7 1.342(10) .
N4 C3 1.370(9) .
N5 C12 1.326(10) .
N5 C8 1.343(10) .
C1 C3 1.490(11) .
C2 C8 1.505(11) .
C3 C4 1.362(11) .
C4 C5 1.372(12) .
C5 C6 1.373(13) .
C6 C7 1.369(12) .
C8 C9 1.382(12) .
C9 C10 1.370(13) .
C10 C11 1.385(13) .
C11 C12 1.389(13) .

loop_
_geom_torsion_atom_site_label_1
_geom_torsion_atom_site_label_2
_geom_torsion_atom_site_label_3
_geom_torsion_atom_site_label_4
_geom_torsion
O1 S2 N2 C1 -87.7(8)
N3 S2 N2 C1 24.1(8)
O1 S2 N3 C2 86.0(9)
N2 S2 N3 C2 -25.5(9)
S2 N2 C1 N1 -10.8(13)
S2 N2 C1 C3 171.2(6)
C2 N1 C1 N2 -5.9(14)
Fe1 N1 C1 N2 -174.1(7)
C2 N1 C1 C3 172.2(8)
Fe1 N1 C1 C3 3.9(9)
S2 N3 C2 N1 14.2(15)
S2 N3 C2 C8 -166.0(7)
C1 N1 C2 N3 3.8(15)
Fe1 N1 C2 N3 172.1(9)
C1 N1 C2 C8 -175.9(8)
Fe1 N1 C2 C8 -7.7(11)
C7 N4 C3 C4 -1.8(12)
Fe1 N4 C3 C4 -173.7(7)
C7 N4 C3 C1 176.1(8)
Fe1 N4 C3 C1 4.3(9)
N2 C1 C3 C4 -9.1(13)
N1 C1 C3 C4 172.6(8)
N2 C1 C3 N4 173.0(8)
N1 C1 C3 N4 -5.3(10)
N4 C3 C4 C5 3.2(13)
C1 C3 C4 C5 -174.5(9)
C3 C4 C5 C6 -3.2(15)
C4 C5 C6 C7 1.9(15)
C3 N4 C7 C6 0.4(13)
Fe1 N4 C7 C6 171.5(8)
C5 C6 C7 N4 -0.5(16)
C12 N5 C8 C9 -1.3(15)
Fe1 N5 C8 C9 -171.3(8)
C12 N5 C8 C2 -178.9(8)
Fe1 N5 C8 C2 11.2(10)
N3 C2 C8 N5 177.5(9)
N1 C2 C8 N5 -2.7(12)
N3 C2 C8 C9 -0.1(15)
N1 C2 C8 C9 179.7(9)
N5 C8 C9 C10 0.0(16)
C2 C8 C9 C10 177.4(10)
C8 C9 C10 C11 0.5(18)
C9 C10 C11 C12 0.3(18)
C8 N5 C12 C11 2.2(15)
Fe1 N5 C12 C11 171.1(8)
C10 C11 C12 N5 -1.7(17)
